data_7240218
loop_
_publ_author_name
'Chen, Daoliang'
'Zhu, Danlei'
'Lin, Gaobo'
'Du, Mingxu'
'Shi, Dandan'
'Peng, Qian'
'Jiang, Lang'
'Liu, Zitong'
'Zhang, Guanxin'
'Zhang, Deqing'

_publ_section_title
;
 New fused conjugated molecules with fused thiophene and pyran units for
 organic electronic materials
;
_journal_issue 21
_journal_name_full 'RSC Advances'
_journal_page_first 12378
_journal_page_last 12383
_journal_paper_doi 10.1039/D0RA01984D
_journal_volume 10
_journal_year 2020
_chemical_formula_moiety 'C42 H40 O2 S6'
_chemical_formula_sum 'C42 H40 O2 S6'
_chemical_formula_weight 769.10
_space_group_crystal_system triclinic
_space_group_IT_number 2
_space_group_name_Hall '-P 1'
_space_group_name_H-M_alt 'P -1'
_atom_sites_solution_hydrogens geom
_atom_sites_solution_primary dual
_audit_creation_date 2020-01-21
_audit_creation_method
;
Olex2 1.2
(compiled 2018.05.29 svn.r3508 for OlexSys, GUI svn.r5506)
;
_audit_update_record
;
2020-01-23 deposited with the CCDC.	2020-03-06 downloaded from the CCDC.
;
_cell_angle_alpha 87.738(3)
_cell_angle_beta 87.241(3)
_cell_angle_gamma 71.942(4)
_cell_formula_units_Z 1
_cell_length_a 8.1600(3)
_cell_length_b 8.4682(4)
_cell_length_c 13.9854(5)
_cell_measurement_reflns_used 4319
_cell_measurement_temperature 170.00(12)
_cell_measurement_theta_max 73.7430
_cell_measurement_theta_min 3.1750
_cell_volume 917.42(7)
_computing_cell_refinement 'CrysAlisPro 1.171.40.67a (Rigaku OD, 2019)'
_computing_data_collection 'CrysAlisPro 1.171.40.67a (Rigaku OD, 2019)'
_computing_data_reduction 'CrysAlisPro 1.171.40.67a (Rigaku OD, 2019)'
_computing_molecular_graphics 'Olex2 (Dolomanov et al., 2009)'
_computing_publication_material 'Olex2 (Dolomanov et al., 2009)'
_computing_structure_refinement 'ShelXL (Sheldrick, 2015)'
_computing_structure_solution 'ShelXT (Sheldrick, 2015)'
_diffrn_ambient_environment N~2~
_diffrn_ambient_temperature 170.00(12)
_diffrn_detector 'Hybrid Pixel Array Detector'
_diffrn_detector_area_resol_mean 10.0000
_diffrn_detector_type HyPix
_diffrn_measured_fraction_theta_full 0.995
_diffrn_measured_fraction_theta_max 0.951
_diffrn_measurement_details
;
List of Runs (angles in degrees, time in seconds):

  # Type    Start    End  Width  t~exp~   \w     \q     \k     \f   Frames
#--------------------------------------------------------------------------
  1  \w    -37.00  19.00   0.50    1.00    --  -46.95  38.00 -60.00  112
  2  \w    -12.00  26.00   0.50    1.00    --  -46.95  53.00-178.00   76
  3  \w    -54.00 -18.00   0.50    1.00    --  -46.95  53.00-178.00   72
  4  \w    -56.00 -27.00   0.50    4.00    --  -99.00  53.00-178.00   58
  5  \w    -53.00 -26.00   0.50    4.00    --  -99.00  61.00-180.00   54
  6  \w    -84.00 -30.00   0.50    4.00    --  -99.00  77.00 -90.00  108
  7  \w    -55.00 -26.00   0.50    4.00    --  -99.00  61.00 -60.00   58
  8  \w    -55.00 -28.00   0.50    4.00    --  -99.00  61.00   0.00   54
  9  \w    -68.00 -43.00   0.50    4.00    --  -99.00  61.00  30.00   50
 10  \w    -64.00 -27.00   0.50    4.00    --  -99.00  61.00 120.00   74
 11  \w   -110.00 -85.00   0.50    4.00    --  -99.00 -53.00  37.00   50
 12  \w   -118.00 -35.00   0.50    1.00    --  -46.95 -53.00  37.00  166
 13  \w   -118.00 -93.00   0.50    1.00    --  -46.95-125.00-150.00   50
 14  \w   -161.00-126.00   0.50    4.00    --  -99.00 -53.00  37.00   70
 15  \w   -162.00 -88.00   0.50    4.00    --  -99.00 -52.00  17.36  148
 16  \w   -112.00 -86.00   0.50    4.00    --  -99.00 125.00   0.00   52
 17  \w   -124.00 -76.00   0.50    4.00    --  -99.00 142.00-102.33   96
 18  \w    -58.00 -32.00   0.50    4.00    --  -99.00 142.00-102.33   52
 19  \w   -112.00 -85.00   0.50    4.00    --  -99.00 125.00-180.00   54
 20  \w    -25.00   7.00   0.50    1.00    --   46.95 -19.00-120.00   64
 21  \w     33.00 109.00   0.50    1.00    --   46.95  53.00-178.00  152
 22  \w     89.00 169.00   0.50    4.00    --  103.25  53.00-178.00  160
 23  \w    135.00 160.00   0.50    4.00    --  103.25  30.00 -90.00   50
 24  \w     92.00 169.00   0.50    4.00    --  103.25  30.00-120.00  154
 25  \w     93.00 125.00   0.50    4.00    --  103.25  30.00 -90.00   64
 26  \w     35.00  61.00   0.50    4.00    --  103.25 -53.00  37.00   52
 27  \w     47.00 104.00   0.50    4.00    --  103.25 -94.00   0.00  114
 28  \w     49.00  77.00   0.50    1.00    --   46.95-125.00 -60.00   56
 29  \w     31.00  79.00   0.50    4.00    --  103.25 -94.00 -30.00   96
 30  \w     57.00 111.00   0.50    4.00    --  103.25-125.00 -30.00  108
 31  \w     70.00 102.00   0.50    4.00    --  103.25 -94.00-120.00   64
 32  \w     36.00  96.00   0.50    4.00    --  103.25 -94.00-150.00  120
 33  \w     53.00 104.00   0.50    4.00    --  103.25 -94.00  60.00  102
 34  \w     69.00  95.00   0.50    4.00    --  103.25 -77.00 150.00   52
 35  \w     66.00 111.00   0.50    4.00    --  103.25-125.00 150.00   90
 36  \w     44.00 106.00   0.50    4.00    --  103.25 -94.00 150.00  124
 37  \w     40.00  72.00   0.50    4.00    --  103.25 -61.00  90.00   64
 38  \w     27.00  82.00   0.50    1.00    --   46.95-125.00 120.00  110
 39  \w     31.00 111.00   0.50    4.00    --  103.25-125.00  90.00  160
 40  \w    100.00 167.00   0.50    4.00    --  103.25  45.00 120.00  134
 41  \w     89.00 165.00   0.50    4.00    --  103.25  61.00  90.00  152
 42  \w    -24.00  59.00   0.50    1.00    --   46.95 -53.00  37.00  166
;
_diffrn_measurement_device 'four-circle diffractometer'
_diffrn_measurement_device_type 'XtaLAB Synergy R, HyPix'
_diffrn_measurement_method '\w scans'
_diffrn_orient_matrix_type 'CrysAlisPro convention (1999,Acta A55,543-557)'
_diffrn_orient_matrix_UB_11 0.1729666000
_diffrn_orient_matrix_UB_12 0.0171124000
_diffrn_orient_matrix_UB_13 0.0296806000
_diffrn_orient_matrix_UB_21 0.0714725000
_diffrn_orient_matrix_UB_22 -0.0296698000
_diffrn_orient_matrix_UB_23 -0.1039553000
_diffrn_orient_matrix_UB_31 -0.0668022000
_diffrn_orient_matrix_UB_32 0.1883230000
_diffrn_orient_matrix_UB_33 -0.0219745000
_diffrn_radiation_monochromator mirror
_diffrn_radiation_probe x-ray
_diffrn_radiation_type CuK\a
_diffrn_radiation_wavelength 1.54184
_diffrn_reflns_av_R_equivalents 0.0561
_diffrn_reflns_av_unetI/netI 0.0488
_diffrn_reflns_Laue_measured_fraction_full 0.995
_diffrn_reflns_Laue_measured_fraction_max 0.951
_diffrn_reflns_limit_h_max 10
_diffrn_reflns_limit_h_min -10
_diffrn_reflns_limit_k_max 10
_diffrn_reflns_limit_k_min -8
_diffrn_reflns_limit_l_max 17
_diffrn_reflns_limit_l_min -17
_diffrn_reflns_number 11695
_diffrn_reflns_point_group_measured_fraction_full 0.995
_diffrn_reflns_point_group_measured_fraction_max 0.951
_diffrn_reflns_theta_full 67.684
_diffrn_reflns_theta_max 75.573
_diffrn_reflns_theta_min 3.165
_diffrn_source 'Rotating-anode X-ray tube'
_diffrn_source_type 'PhotonJet R (Cu) X-ray Source'
_exptl_absorpt_coefficient_mu 3.731
_exptl_absorpt_correction_T_max 1.00000
_exptl_absorpt_correction_T_min 0.57954
_exptl_absorpt_correction_type multi-scan
_exptl_absorpt_process_details
;
CrysAlisPro 1.171.40.67a (Rigaku Oxford Diffraction, 2019)
Empirical absorption correction using spherical harmonics,
 implemented in SCALE3 ABSPACK scaling algorithm.
;
_exptl_crystal_colour yellow
_exptl_crystal_colour_primary yellow
_exptl_crystal_density_diffrn 1.392
_exptl_crystal_description plate
_exptl_crystal_F_000 404
_exptl_crystal_size_max 0.23
_exptl_crystal_size_mid 0.07
_exptl_crystal_size_min 0.01
_refine_diff_density_max 1.259
_refine_diff_density_min -0.554
_refine_diff_density_rms 0.151
_refine_ls_extinction_method none
_refine_ls_goodness_of_fit_ref 1.056
_refine_ls_hydrogen_treatment constr
_refine_ls_matrix_type full
_refine_ls_number_parameters 228
_refine_ls_number_reflns 3633
_refine_ls_number_restraints 0
_refine_ls_restrained_S_all 1.056
_refine_ls_R_factor_all 0.0992
_refine_ls_R_factor_gt 0.0897
_refine_ls_shift/su_max 0.009
_refine_ls_shift/su_mean 0.000
_refine_ls_structure_factor_coef Fsqd
_refine_ls_weighting_details 'w=1/[\s^2^(Fo^2^)+(0.1795P)^2^+0.6511P] where P=(Fo^2^+2Fc^2^)/3'
_refine_ls_weighting_scheme calc
_refine_ls_wR_factor_gt 0.2433
_refine_ls_wR_factor_ref 0.2565
_reflns_Friedel_coverage 0.000
_reflns_number_gt 3039
_reflns_number_total 3633
_reflns_threshold_expression 'I > 2\s(I)'
_cod_data_source_file d0ra01984d2.cif
_cod_data_source_block tx2164
_cod_depositor_comments 'Adding full bibliography for 7240217--7240218.cif.'
_cod_original_cell_volume 917.43(7)
_cod_database_code 7240218
_shelx_shelxl_version_number 2018/3
_chemical_oxdiff_formula CHNOS
_shelx_space_group_comment
;
The symmetry employed for this shelxl refinement is uniquely defined
by the following loop, which should always be used as a source of
symmetry information in preference to the above space-group names.
They are only intended as comments.
;
_reflns_odcompleteness_completeness 99.63
_reflns_odcompleteness_iscentric 1
_reflns_odcompleteness_theta 66.97
_olex2_refinement_description
;
1. Fixed Uiso
 At 1.2 times of:
  All C(H) groups, {H21A,H21B,H21C} of C21, All C(H,H) groups
 At 1.5 times of:
  {H17A,H17B,H17C} of C17
2.a Ternary CH refined with riding coordinates:
 C15(H15)
2.b Secondary CH2 refined with riding coordinates:
 C14(H14A,H14B), C16(H16A,H16B), C18(H18A,H18B), C19(H19A,H19B), C20(H20A,H20B)
2.c Aromatic/amide H refined with riding coordinates:
 C3(H3), C4(H4), C13(H13)
2.d Idealised Me refined as rotating group:
 C17(H17A,H17B,H17C), C21(H21A,H21B,H21C)
;
_olex2_submission_special_instructions 'No special instructions were received'
_oxdiff_exptl_absorpt_empirical_details
;
Empirical correction (ABSPACK) includes:
- Absorption correction using spherical harmonics
- Frame scaling
;
_oxdiff_exptl_absorpt_empirical_full_max 2.134
_oxdiff_exptl_absorpt_empirical_full_min 0.503

loop_
_space_group_symop_operation_xyz
'x, y, z'
'-x, -y, -z'

loop_
_atom_site_label
_atom_site_type_symbol
_atom_site_fract_x
_atom_site_fract_y
_atom_site_fract_z
_atom_site_U_iso_or_equiv
_atom_site_adp_type
_atom_site_occupancy
_atom_site_site_symmetry_order
_atom_site_calc_flag
_atom_site_refinement_flags_posn
_atom_site_refinement_flags_adp
_atom_site_refinement_flags_occupancy
_atom_site_disorder_assembly
_atom_site_disorder_group
S1 S 0.58599(11) 0.69517(12) 0.50821(7) 0.0453(3) Uani 1 1 d . . . . .
S2 S 0.62897(13) 0.95878(13) 0.74783(8) 0.0503(3) Uani 1 1 d . . . . .
S3 S 1.03968(12) 0.59113(13) 0.62144(8) 0.0505(3) Uani 1 1 d . . . . .
O1 O 0.2435(3) 1.0460(3) 0.6484(2) 0.0456(6) Uani 1 1 d . . . . .
C1 C -0.0811(4) 1.0172(4) 0.4790(3) 0.0384(8) Uani 1 1 d . . . . .
C2 C -0.2270(5) 1.1429(5) 0.5177(3) 0.0410(8) Uani 1 1 d . . . . .
C3 C -0.2106(5) 1.2292(5) 0.5948(3) 0.0449(9) Uani 1 1 d . . . . .
H3 H -0.306078 1.311225 0.619265 0.054 Uiso 1 1 calc R . . . .
C4 C -0.0500(5) 1.1955(5) 0.6380(3) 0.0449(9) Uani 1 1 d . . . . .
H4 H -0.039675 1.254686 0.690802 0.054 Uiso 1 1 calc R . . . .
C5 C 0.0903(5) 1.0748(5) 0.6016(3) 0.0417(8) Uani 1 1 d . . . . .
C6 C 0.3846(5) 0.9281(5) 0.6108(3) 0.0421(8) Uani 1 1 d . . . . .
C7 C 0.3834(5) 0.8357(5) 0.5338(3) 0.0414(8) Uani 1 1 d . . . . .
C8 C 0.6707(5) 0.7636(5) 0.6026(3) 0.0447(9) Uani 1 1 d . . . . .
C9 C 0.5484(5) 0.8881(5) 0.6521(3) 0.0452(9) Uani 1 1 d . . . . .
C10 C 0.8329(5) 0.8207(5) 0.7217(3) 0.0485(9) Uani 1 1 d . . . . .
C11 C 0.8357(5) 0.7247(5) 0.6442(3) 0.0458(9) Uani 1 1 d . . . . .
C12 C 1.1199(6) 0.6670(6) 0.7170(3) 0.0544(11) Uani 1 1 d . . . . .
C13 C 0.9948(6) 0.7891(6) 0.7636(3) 0.0533(10) Uani 1 1 d . . . . .
H13 H 1.013694 0.844301 0.816104 0.064 Uiso 1 1 calc R . . . .
C14 C 1.3068(6) 0.5936(7) 0.7411(4) 0.0635(13) Uani 1 1 d . . . . .
H14A H 1.370410 0.538152 0.685187 0.076 Uiso 1 1 calc R . . . .
H14B H 1.351495 0.683775 0.754480 0.076 Uiso 1 1 calc R . . . .
C15 C 1.3424(7) 0.4722(7) 0.8245(4) 0.0729(14) Uani 1 1 d . . . . .
H15 H 1.295847 0.542237 0.879742 0.088 Uiso 1 1 calc R . . . .
C16 C 1.5354(7) 0.4038(7) 0.8425(5) 0.0759(15) Uani 1 1 d . . . . .
H16A H 1.548837 0.338423 0.901805 0.091 Uiso 1 1 calc R . . . .
H16B H 1.589098 0.328224 0.791599 0.091 Uiso 1 1 calc R . . . .
C17 C 1.6318(10) 0.5205(10) 0.8488(8) 0.119(3) Uani 1 1 d . . . . .
H17A H 1.600382 0.602897 0.798151 0.179 Uiso 1 1 calc GR . . . .
H17B H 1.753091 0.462376 0.842908 0.179 Uiso 1 1 calc GR . . . .
H17C H 1.605914 0.573661 0.909496 0.179 Uiso 1 1 calc GR . . . .
C18 C 1.2514(9) 0.3507(10) 0.8315(6) 0.106(2) Uani 1 1 d . . . . .
H18A H 1.278720 0.288498 0.772974 0.128 Uiso 1 1 calc R . . . .
H18B H 1.129217 0.411370 0.831461 0.128 Uiso 1 1 calc R . . . .
C19 C 1.2770(9) 0.2286(9) 0.9116(5) 0.092(2) Uani 1 1 d . . . . .
H19A H 1.399416 0.170554 0.915309 0.110 Uiso 1 1 calc R . . . .
H19B H 1.239664 0.287994 0.970686 0.110 Uiso 1 1 calc R . . . .
C20 C 1.1858(10) 0.1055(11) 0.9054(6) 0.104(2) Uani 1 1 d . . . . .
H20A H 1.062694 0.161727 0.911092 0.125 Uiso 1 1 calc R . . . .
H20B H 1.210487 0.056717 0.842695 0.125 Uiso 1 1 calc R . . . .
C21 C 1.2310(9) -0.0273(9) 0.9780(6) 0.0932(19) Uani 1 1 d . . . . .
H21A H 1.164861 -0.101718 0.970226 0.112 Uiso 1 1 calc GR . . . .
H21B H 1.206144 0.019406 1.040517 0.112 Uiso 1 1 calc GR . . . .
H21C H 1.351685 -0.087221 0.971251 0.112 Uiso 1 1 calc GR . . . .

loop_
_atom_site_aniso_label
_atom_site_aniso_U_11
_atom_site_aniso_U_22
_atom_site_aniso_U_33
_atom_site_aniso_U_23
_atom_site_aniso_U_13
_atom_site_aniso_U_12
S1 0.0275(5) 0.0497(6) 0.0533(6) -0.0003(4) -0.0047(4) -0.0037(4)
S2 0.0344(5) 0.0551(6) 0.0587(6) -0.0030(4) -0.0098(4) -0.0085(4)
S3 0.0282(5) 0.0544(6) 0.0633(7) 0.0093(4) -0.0056(4) -0.0056(4)
O1 0.0290(13) 0.0516(15) 0.0525(15) -0.0036(12) -0.0076(11) -0.0060(11)
C1 0.0286(18) 0.0384(17) 0.0443(19) 0.0038(14) -0.0018(14) -0.0053(14)
C2 0.0273(17) 0.0469(19) 0.0456(19) 0.0058(15) -0.0038(14) -0.0072(15)
C3 0.0275(18) 0.048(2) 0.052(2) 0.0019(16) -0.0016(15) -0.0022(15)
C4 0.0333(19) 0.051(2) 0.048(2) -0.0027(16) -0.0040(15) -0.0081(16)
C5 0.0267(17) 0.0467(19) 0.049(2) 0.0045(15) -0.0062(14) -0.0073(14)
C6 0.0266(17) 0.0454(18) 0.050(2) 0.0025(15) -0.0054(14) -0.0055(14)
C7 0.0290(18) 0.0467(19) 0.046(2) 0.0022(15) -0.0034(14) -0.0075(15)
C8 0.0281(18) 0.0458(19) 0.056(2) 0.0058(16) -0.0046(15) -0.0062(15)
C9 0.0318(19) 0.050(2) 0.052(2) 0.0021(16) -0.0063(15) -0.0101(16)
C10 0.0315(19) 0.052(2) 0.061(2) 0.0065(18) -0.0099(16) -0.0107(16)
C11 0.0300(19) 0.053(2) 0.053(2) 0.0103(17) -0.0092(15) -0.0115(16)
C12 0.034(2) 0.060(2) 0.068(3) 0.019(2) -0.0134(18) -0.0133(18)
C13 0.041(2) 0.060(2) 0.060(2) 0.0068(19) -0.0144(18) -0.0169(19)
C14 0.032(2) 0.074(3) 0.081(3) 0.022(2) -0.013(2) -0.011(2)
C15 0.042(2) 0.077(3) 0.093(4) 0.023(3) -0.018(2) -0.010(2)
C16 0.046(3) 0.076(3) 0.100(4) 0.018(3) -0.026(3) -0.010(2)
C17 0.061(4) 0.100(5) 0.194(9) 0.022(5) -0.042(5) -0.018(4)
C18 0.063(4) 0.114(5) 0.139(6) 0.047(5) -0.029(4) -0.024(4)
C19 0.067(4) 0.099(4) 0.112(5) 0.031(4) -0.036(3) -0.028(3)
C20 0.069(4) 0.141(6) 0.098(5) 0.025(4) -0.017(3) -0.026(4)
C21 0.066(4) 0.100(5) 0.109(5) 0.009(4) -0.025(3) -0.017(3)

loop_
_atom_type_symbol
_atom_type_description
_atom_type_scat_dispersion_real
_atom_type_scat_dispersion_imag
_atom_type_scat_source
C C 0.0181 0.0091 'International Tables Vol C Tables 4.2.6.8 and 6.1.1.4'
H H 0.0000 0.0000 'International Tables Vol C Tables 4.2.6.8 and 6.1.1.4'
O O 0.0492 0.0322 'International Tables Vol C Tables 4.2.6.8 and 6.1.1.4'
S S 0.3331 0.5567 'International Tables Vol C Tables 4.2.6.8 and 6.1.1.4'

loop_
_geom_angle_atom_site_label_1
_geom_angle_atom_site_label_2
_geom_angle_atom_site_label_3
_geom_angle
_geom_angle_site_symmetry_1
_geom_angle_site_symmetry_3
_geom_angle_publ_flag
C8 S1 C7 90.85(18) . . ?
C9 S2 C10 90.0(2) . . ?
C11 S3 C12 91.3(2) . . ?
C6 O1 C5 116.5(3) . . ?
C1 C1 C2 119.8(4) 2_576 . ?
C5 C1 C1 117.6(4) 2_576 2_576 ?
C5 C1 C2 122.6(3) 2_576 . ?
C1 C2 C7 113.1(3) . 2_576 ?
C3 C2 C1 120.2(3) . . ?
C3 C2 C7 126.6(3) . 2_576 ?
C2 C3 C4 120.7(3) . . ?
C5 C4 C3 119.4(4) . . ?
O1 C5 C1 121.3(3) . 2_576 ?
C4 C5 O1 116.5(4) . . ?
C4 C5 C1 122.2(4) . 2_576 ?
O1 C6 C9 121.8(3) . . ?
C7 C6 O1 124.8(3) . . ?
C7 C6 C9 113.4(3) . . ?
C2 C7 S1 126.5(3) 2_576 . ?
C6 C7 S1 111.9(3) . . ?
C6 C7 C2 121.6(3) . 2_576 ?
C9 C8 S1 112.5(3) . . ?
C9 C8 C11 111.1(4) . . ?
C11 C8 S1 136.4(3) . . ?
C6 C9 S2 134.9(3) . . ?
C8 C9 S2 113.7(3) . . ?
C8 C9 C6 111.4(4) . . ?
C11 C10 S2 112.9(3) . . ?
C11 C10 C13 114.2(4) . . ?
C13 C10 S2 132.9(4) . . ?
C8 C11 S3 136.7(3) . . ?
C10 C11 S3 111.0(3) . . ?
C10 C11 C8 112.3(4) . . ?
C13 C12 S3 112.2(3) . . ?
C13 C12 C14 127.8(5) . . ?
C14 C12 S3 120.0(4) . . ?
C12 C13 C10 111.4(4) . . ?
C15 C14 C12 115.7(4) . . ?
C14 C15 C16 111.6(4) . . ?
C18 C15 C14 117.8(5) . . ?
C18 C15 C16 115.0(5) . . ?
C17 C16 C15 118.4(5) . . ?
C15 C18 C19 121.3(6) . . ?
C20 C19 C18 115.1(6) . . ?
C21 C20 C19 114.2(6) . . ?

loop_
_geom_bond_atom_site_label_1
_geom_bond_atom_site_label_2
_geom_bond_distance
_geom_bond_site_symmetry_2
_geom_bond_publ_flag
S1 C7 1.742(4) . ?
S1 C8 1.719(4) . ?
S2 C9 1.725(4) . ?
S2 C10 1.743(4) . ?
S3 C11 1.721(4) . ?
S3 C12 1.743(5) . ?
O1 C5 1.388(4) . ?
O1 C6 1.368(5) . ?
C1 C1 1.415(7) 2_576 ?
C1 C2 1.428(5) . ?
C1 C5 1.413(6) 2_576 ?
C2 C3 1.361(6) . ?
C2 C7 1.455(5) 2_576 ?
C3 C4 1.412(5) . ?
C4 C5 1.369(6) . ?
C6 C7 1.358(6) . ?
C6 C9 1.419(5) . ?
C8 C9 1.388(6) . ?
C8 C11 1.430(5) . ?
C10 C11 1.375(6) . ?
C10 C13 1.415(6) . ?
C12 C13 1.368(7) . ?
C12 C14 1.508(6) . ?
C14 C15 1.501(7) . ?
C15 C16 1.530(7) . ?
C15 C18 1.441(9) . ?
C16 C17 1.449(9) . ?
C18 C19 1.472(9) . ?
C19 C20 1.464(10) . ?
C20 C21 1.456(10) . ?
